data_4119964
loop_
_publ_author_name
'Jessica L. Smeltz'
'Cassandra P. Lilly'
'Paul D. Boyle'
'Elon A. Ison'

_publ_section_title
;
 The Electronic Nature of Terminal Oxo Ligands in Transition-Metal
 Complexes: Ambiphilic Reactivity of Oxorhenium Species
;
_journal_name_full 'Journal of the American Chemical Society'
_journal_page_first 9433
_journal_page_last 9441
_journal_paper_doi 10.1021/ja401390v
_journal_volume 135
_journal_year 2013
_chemical_formula_sum 'C37 H16 B Cl2 F25 N3 O Re'
_chemical_formula_weight 1261.44
_chemical_name_systematic
; 
 ? 
;
_space_group_IT_number 2
_symmetry_cell_setting triclinic
_symmetry_space_group_name_Hall '-P 1'
_symmetry_space_group_name_H-M 'P -1'
_atom_sites_solution_hydrogens geom
_atom_sites_solution_primary direct
_atom_sites_solution_secondary difmap
_audit_creation_method SHELXL-97
_cell_angle_alpha 79.254(9)
_cell_angle_beta 71.233(10)
_cell_angle_gamma 79.984(14)
_cell_formula_units_Z 2
_cell_length_a 11.234(4)
_cell_length_b 11.375(4)
_cell_length_c 16.729(6)
_cell_measurement_reflns_used 9980
_cell_measurement_temperature 110
_cell_measurement_theta_max 33.56
_cell_measurement_theta_min 2.39
_cell_volume 1973.6(12)
_computing_cell_refinement SAINT
_computing_data_collection Apex2
_computing_data_reduction SAINT
_computing_molecular_graphics NRCVAX
_computing_publication_material cif2tables.py
_computing_structure_refinement XL
_computing_structure_solution XS
_diffrn_ambient_temperature 110
_diffrn_measured_fraction_theta_full 0.985
_diffrn_measured_fraction_theta_max 0.829
_diffrn_measurement_device_type 'Bruker-Nonius Kappa Axis X8 Apex2'
_diffrn_measurement_method 'omega and phi scans'
_diffrn_radiation_monochromator graphite
_diffrn_radiation_source 'fine-focus sealed tube'
_diffrn_radiation_type MoK\a
_diffrn_radiation_wavelength 0.71073
_diffrn_reflns_av_R_equivalents 0.0478
_diffrn_reflns_av_sigmaI/netI 0.0546
_diffrn_reflns_limit_h_max 19
_diffrn_reflns_limit_h_min -19
_diffrn_reflns_limit_k_max 20
_diffrn_reflns_limit_k_min -21
_diffrn_reflns_limit_l_max 26
_diffrn_reflns_limit_l_min -29
_diffrn_reflns_number 109959
_diffrn_reflns_theta_full 36.96
_diffrn_reflns_theta_max 42.68
_diffrn_reflns_theta_min 2.10
_exptl_absorpt_coefficient_mu 3.372
_exptl_absorpt_correction_T_max 0.7356
_exptl_absorpt_correction_T_min 0.3371
_exptl_absorpt_correction_type multi-scan
_exptl_absorpt_process_details SADABS
_exptl_crystal_colour green
_exptl_crystal_density_diffrn 2.123
_exptl_crystal_description prism
_exptl_crystal_F_000 1212
_exptl_crystal_size_max 0.41
_exptl_crystal_size_mid 0.14
_exptl_crystal_size_min 0.10
_refine_diff_density_max 3.113
_refine_diff_density_min -3.090
_refine_diff_density_rms 0.173
_refine_ls_extinction_method none
_refine_ls_goodness_of_fit_ref 1.041
_refine_ls_hydrogen_treatment constr
_refine_ls_matrix_type full
_refine_ls_number_parameters 628
_refine_ls_number_reflns 23773
_refine_ls_number_restraints 0
_refine_ls_restrained_S_all 1.041
_refine_ls_R_factor_all 0.0505
_refine_ls_R_factor_gt 0.0349
_refine_ls_shift/su_max 0.003
_refine_ls_shift/su_mean 0.000
_refine_ls_structure_factor_coef Fsqd
_refine_ls_weighting_details 'calc w=1/[\s^2^(Fo^2^)+(0.0356P)^2^+0.5517P] where P=(Fo^2^+2Fc^2^)/3'
_refine_ls_weighting_scheme calc
_refine_ls_wR_factor_gt 0.0721
_refine_ls_wR_factor_ref 0.0768
_reflns_number_gt 19690
_reflns_number_total 23773
_reflns_threshold_expression >2sigma(I)
_cod_data_source_file ja401390v_si_001_1.cif
_cod_data_source_block x12009
_cod_original_cell_volume 1973.5(12)
_cod_database_code 4119964

loop_
_symmetry_equiv_pos_as_xyz
'x, y, z'
'-x, -y, -z'

loop_
_atom_site_label
_atom_site_type_symbol
_atom_site_fract_x
_atom_site_fract_y
_atom_site_fract_z
_atom_site_U_iso_or_equiv
_atom_site_adp_type
_atom_site_occupancy
_atom_site_symmetry_multiplicity
_atom_site_calc_flag
_atom_site_refinement_flags
Re1 Re 0.324768(6) 0.048248(5) 0.292997(4) 0.01012(2) Uani 1 1 d .
O1 O 0.22832(12) 0.10817(11) 0.22750(8) 0.0128(2) Uani 1 1 d .
C1 C 0.19837(18) -0.04819(15) 0.39767(12) 0.0149(3) Uani 1 1 d .
H1A H 0.1211 0.0056 0.4200 0.022 Uiso 1 1 calc R
H1B H 0.2390 -0.0787 0.4426 0.022 Uiso 1 1 calc R
H1C H 0.1768 -0.1160 0.3787 0.022 Uiso 1 1 calc R
N1 N 0.33398(14) 0.14213(13) 0.37628(10) 0.0131(2) Uani 1 1 d .
N2 N 0.51265(14) 0.10212(13) 0.23561(10) 0.0128(2) Uani 1 1 d .
N3 N 0.43014(15) -0.10599(13) 0.28361(10) 0.0136(3) Uani 1 1 d .
C2 C 0.24078(17) 0.16068(15) 0.45455(11) 0.0137(3) Uani 1 1 d .
C3 C 0.12989(18) 0.23923(16) 0.45761(12) 0.0166(3) Uani 1 1 d .
C4 C 0.03855(19) 0.25729(18) 0.53365(14) 0.0192(3) Uani 1 1 d .
C5 C 0.0555(2) 0.19638(18) 0.60925(13) 0.0198(3) Uani 1 1 d .
C6 C 0.1642(2) 0.11852(18) 0.60861(12) 0.0187(3) Uani 1 1 d .
C7 C 0.25543(18) 0.10152(16) 0.53207(12) 0.0160(3) Uani 1 1 d .
F3 F 0.11078(13) 0.29905(12) 0.38525(8) 0.0243(3) Uani 1 1 d .
F4 F -0.06613(13) 0.33470(13) 0.53463(10) 0.0318(3) Uani 1 1 d .
F5 F -0.03288(13) 0.21422(13) 0.68336(9) 0.0276(3) Uani 1 1 d .
F6 F 0.18139(14) 0.05949(13) 0.68228(8) 0.0274(3) Uani 1 1 d .
F7 F 0.36022(12) 0.02431(11) 0.53243(8) 0.0221(2) Uani 1 1 d .
C8 C 0.45091(18) 0.19680(16) 0.36332(12) 0.0159(3) Uani 1 1 d .
H8A H 0.4668 0.1945 0.4185 0.019 Uiso 1 1 calc R
H8B H 0.4430 0.2817 0.3362 0.019 Uiso 1 1 calc R
C9 C 0.55727(18) 0.12200(16) 0.30588(12) 0.0159(3) Uani 1 1 d .
H9A H 0.6334 0.1649 0.2825 0.019 Uiso 1 1 calc R
H9B H 0.5796 0.0438 0.3384 0.019 Uiso 1 1 calc R
C10 C 0.50632(19) 0.21650(17) 0.17606(13) 0.0185(3) Uani 1 1 d .
H10A H 0.5910 0.2423 0.1514 0.028 Uiso 1 1 calc R
H10B H 0.4486 0.2791 0.2073 0.028 Uiso 1 1 calc R
H10C H 0.4753 0.2034 0.1304 0.028 Uiso 1 1 calc R
C11 C 0.59619(18) 0.00662(16) 0.18674(12) 0.0164(3) Uani 1 1 d .
H11A H 0.6862 0.0166 0.1756 0.020 Uiso 1 1 calc R
H11B H 0.5798 0.0125 0.1313 0.020 Uiso 1 1 calc R
C12 C 0.56866(18) -0.11403(16) 0.23866(13) 0.0171(3) Uani 1 1 d .
H12A H 0.5938 -0.1774 0.2010 0.020 Uiso 1 1 calc R
H12B H 0.6170 -0.1348 0.2806 0.020 Uiso 1 1 calc R
C13 C 0.40092(18) -0.22136(15) 0.32838(12) 0.0143(3) Uani 1 1 d .
C14 C 0.42320(19) -0.26375(16) 0.40642(13) 0.0163(3) Uani 1 1 d .
C15 C 0.3955(2) -0.37577(16) 0.45050(12) 0.0178(3) Uani 1 1 d .
C16 C 0.3488(2) -0.45097(16) 0.41516(13) 0.0192(3) Uani 1 1 d .
C17 C 0.32770(19) -0.41256(16) 0.33703(13) 0.0177(3) Uani 1 1 d .
C18 C 0.35209(18) -0.29864(16) 0.29473(12) 0.0156(3) Uani 1 1 d .
F14 F 0.47103(13) -0.19248(10) 0.44090(8) 0.0214(2) Uani 1 1 d .
F15 F 0.41286(14) -0.41002(11) 0.52694(8) 0.0244(3) Uani 1 1 d .
F16 F 0.32304(15) -0.56036(11) 0.45615(9) 0.0287(3) Uani 1 1 d .
F17 F 0.28062(15) -0.48549(12) 0.30381(9) 0.0288(3) Uani 1 1 d .
F18 F 0.32669(13) -0.26230(11) 0.22075(8) 0.0213(2) Uani 1 1 d .
B1 B 0.16157(19) 0.15064(17) 0.15669(13) 0.0128(3) Uani 1 1 d .
C19 C 0.01896(17) 0.21595(15) 0.19913(11) 0.0129(3) Uani 1 1 d .
C20 C -0.05336(17) 0.19143(15) 0.28311(12) 0.0149(3) Uani 1 1 d .
C21 C -0.17462(18) 0.24942(17) 0.31763(12) 0.0170(3) Uani 1 1 d .
C22 C -0.22852(18) 0.33613(16) 0.26606(13) 0.0169(3) Uani 1 1 d .
C23 C -0.16203(18) 0.36174(16) 0.18142(13) 0.0171(3) Uani 1 1 d .
C24 C -0.04183(18) 0.30196(16) 0.14942(12) 0.0157(3) Uani 1 1 d .
F20 F -0.01047(12) 0.10439(11) 0.33754(8) 0.0224(2) Uani 1 1 d .
F21 F -0.23901(13) 0.21874(13) 0.39932(9) 0.0274(3) Uani 1 1 d .
F22 F -0.34548(12) 0.39190(11) 0.29682(9) 0.0233(2) Uani 1 1 d .
F23 F -0.21446(13) 0.44364(12) 0.12971(9) 0.0259(3) Uani 1 1 d .
F24 F 0.01384(13) 0.32885(12) 0.06563(8) 0.0242(3) Uani 1 1 d .
C25 C 0.16282(17) 0.03015(15) 0.11682(11) 0.0127(3) Uani 1 1 d .
C26 C 0.05834(18) -0.00953(15) 0.10735(12) 0.0145(3) Uani 1 1 d .
C27 C 0.06552(19) -0.11049(16) 0.06989(12) 0.0160(3) Uani 1 1 d .
C28 C 0.1814(2) -0.17792(15) 0.04046(12) 0.0172(3) Uani 1 1 d .
C29 C 0.28788(18) -0.14410(16) 0.04995(12) 0.0154(3) Uani 1 1 d .
C30 C 0.27614(17) -0.04218(15) 0.08703(11) 0.0134(3) Uani 1 1 d .
F26 F -0.05888(11) 0.05140(10) 0.13256(8) 0.0187(2) Uani 1 1 d .
F27 F -0.03856(12) -0.14105(11) 0.06077(9) 0.0222(2) Uani 1 1 d .
F28 F 0.19115(13) -0.27353(11) 0.00145(9) 0.0237(3) Uani 1 1 d .
F29 F 0.40094(12) -0.20874(11) 0.02240(8) 0.0213(2) Uani 1 1 d .
F30 F 0.38498(11) -0.01100(10) 0.09046(8) 0.0182(2) Uani 1 1 d .
C31 C 0.24429(17) 0.25371(14) 0.09129(11) 0.0123(3) Uani 1 1 d .
C32 C 0.29767(17) 0.25824(15) 0.00371(12) 0.0134(3) Uani 1 1 d .
C33 C 0.35645(17) 0.35462(16) -0.04833(12) 0.0144(3) Uani 1 1 d .
C34 C 0.36264(17) 0.45315(15) -0.01312(12) 0.0149(3) Uani 1 1 d .
C35 C 0.31137(18) 0.45365(15) 0.07364(12) 0.0150(3) Uani 1 1 d .
C36 C 0.25479(17) 0.35502(15) 0.12304(11) 0.0138(3) Uani 1 1 d .
F32 F 0.29234(12) 0.16809(10) -0.03673(7) 0.0181(2) Uani 1 1 d .
F33 F 0.40711(12) 0.35324(10) -0.13217(8) 0.0201(2) Uani 1 1 d .
F34 F 0.41895(12) 0.54663(10) -0.06239(8) 0.0195(2) Uani 1 1 d .
F35 F 0.31776(13) 0.54738(10) 0.10918(8) 0.0213(2) Uani 1 1 d .
F36 F 0.20874(12) 0.35973(10) 0.20754(7) 0.0184(2) Uani 1 1 d .
C1X C -0.0211(3) 0.5336(2) 0.27673(18) 0.0335(5) Uiso 1 1 d .
H1X1 H 0.0482 0.5582 0.2921 0.040 Uiso 1 1 calc R
H1X2 H -0.0032 0.4456 0.2748 0.040 Uiso 1 1 calc R
Cl1X Cl -0.02145(10) 0.60699(8) 0.17657(6) 0.0587(2) Uani 1 1 d .
Cl2X Cl -0.16460(9) 0.56361(9) 0.35631(7) 0.0722(3) Uani 1 1 d .

loop_
_atom_site_aniso_label
_atom_site_aniso_U_11
_atom_site_aniso_U_22
_atom_site_aniso_U_33
_atom_site_aniso_U_23
_atom_site_aniso_U_13
_atom_site_aniso_U_12
Re1 0.01089(3) 0.01092(3) 0.01010(3) -0.00159(2) -0.00414(2) -0.00339(2)
O1 0.0125(5) 0.0151(5) 0.0120(5) -0.0010(4) -0.0049(5) -0.0038(4)
C1 0.0149(7) 0.0152(7) 0.0147(8) -0.0015(5) -0.0037(6) -0.0043(6)
N1 0.0127(6) 0.0173(6) 0.0109(6) -0.0037(5) -0.0032(5) -0.0047(5)
N2 0.0125(6) 0.0142(6) 0.0130(6) -0.0014(5) -0.0042(5) -0.0043(5)
N3 0.0145(6) 0.0127(6) 0.0143(7) -0.0022(5) -0.0039(5) -0.0041(5)
C2 0.0143(7) 0.0157(7) 0.0125(7) -0.0035(5) -0.0038(6) -0.0043(6)
C3 0.0166(8) 0.0163(7) 0.0171(8) -0.0015(6) -0.0054(7) -0.0029(6)
C4 0.0140(8) 0.0211(8) 0.0218(9) -0.0066(7) -0.0030(7) -0.0010(6)
C5 0.0185(9) 0.0257(9) 0.0158(8) -0.0081(7) -0.0004(7) -0.0076(7)
C6 0.0213(9) 0.0235(8) 0.0128(8) -0.0041(6) -0.0045(7) -0.0064(7)
C7 0.0167(8) 0.0190(7) 0.0142(8) -0.0036(6) -0.0063(7) -0.0025(6)
F3 0.0232(6) 0.0264(6) 0.0196(6) 0.0022(5) -0.0072(5) 0.0022(5)
F4 0.0198(6) 0.0339(7) 0.0343(8) -0.0071(6) -0.0024(6) 0.0080(5)
F5 0.0231(6) 0.0390(7) 0.0180(6) -0.0126(5) 0.0039(5) -0.0072(5)
F6 0.0297(7) 0.0405(7) 0.0123(6) -0.0011(5) -0.0067(5) -0.0066(6)
F7 0.0205(6) 0.0271(6) 0.0182(6) -0.0025(4) -0.0085(5) 0.0025(5)
C8 0.0152(8) 0.0188(7) 0.0166(8) -0.0059(6) -0.0044(7) -0.0064(6)
C9 0.0147(8) 0.0187(7) 0.0173(8) -0.0035(6) -0.0068(7) -0.0047(6)
C10 0.0178(8) 0.0203(8) 0.0164(8) 0.0032(6) -0.0048(7) -0.0063(6)
C11 0.0145(8) 0.0191(7) 0.0149(8) -0.0049(6) -0.0008(6) -0.0045(6)
C12 0.0145(8) 0.0167(7) 0.0190(9) -0.0052(6) -0.0019(7) -0.0023(6)
C13 0.0158(8) 0.0127(6) 0.0154(8) -0.0030(5) -0.0052(6) -0.0023(5)
C14 0.0194(8) 0.0144(7) 0.0176(8) -0.0050(6) -0.0072(7) -0.0020(6)
C15 0.0237(9) 0.0148(7) 0.0132(8) -0.0027(6) -0.0051(7) 0.0018(6)
C16 0.0241(9) 0.0116(7) 0.0201(9) -0.0024(6) -0.0035(8) -0.0026(6)
C17 0.0201(9) 0.0149(7) 0.0197(9) -0.0042(6) -0.0054(7) -0.0058(6)
C18 0.0184(8) 0.0157(7) 0.0143(8) -0.0029(6) -0.0057(7) -0.0039(6)
F14 0.0294(7) 0.0189(5) 0.0213(6) -0.0054(4) -0.0131(5) -0.0042(5)
F15 0.0385(8) 0.0193(5) 0.0140(6) -0.0018(4) -0.0097(5) 0.0030(5)
F16 0.0439(8) 0.0142(5) 0.0240(7) 0.0012(4) -0.0041(6) -0.0091(5)
F17 0.0412(8) 0.0227(6) 0.0302(7) -0.0064(5) -0.0136(6) -0.0155(6)
F18 0.0282(6) 0.0223(5) 0.0188(6) -0.0024(4) -0.0125(5) -0.0071(5)
B1 0.0141(8) 0.0136(7) 0.0131(8) -0.0022(6) -0.0065(7) -0.0027(6)
C19 0.0136(7) 0.0128(6) 0.0146(7) -0.0031(5) -0.0058(6) -0.0030(5)
C20 0.0133(7) 0.0148(7) 0.0170(8) -0.0010(6) -0.0054(6) -0.0027(5)
C21 0.0145(8) 0.0186(7) 0.0163(8) -0.0025(6) -0.0020(7) -0.0032(6)
C22 0.0122(7) 0.0167(7) 0.0228(9) -0.0062(6) -0.0049(7) -0.0016(6)
C23 0.0159(8) 0.0163(7) 0.0212(9) -0.0025(6) -0.0094(7) -0.0005(6)
C24 0.0147(8) 0.0186(7) 0.0146(8) -0.0021(6) -0.0056(6) -0.0024(6)
F20 0.0183(6) 0.0236(6) 0.0191(6) 0.0066(4) -0.0040(5) 0.0002(4)
F21 0.0192(6) 0.0339(7) 0.0200(6) 0.0010(5) 0.0027(5) -0.0006(5)
F22 0.0147(5) 0.0242(6) 0.0298(7) -0.0077(5) -0.0056(5) 0.0027(4)
F23 0.0222(6) 0.0278(6) 0.0282(7) 0.0004(5) -0.0145(6) 0.0047(5)
F24 0.0210(6) 0.0361(7) 0.0131(6) 0.0010(5) -0.0069(5) 0.0016(5)
C25 0.0144(7) 0.0134(6) 0.0117(7) -0.0009(5) -0.0051(6) -0.0043(5)
C26 0.0153(8) 0.0142(6) 0.0160(8) -0.0015(5) -0.0066(6) -0.0035(6)
C27 0.0194(8) 0.0143(7) 0.0184(8) -0.0012(6) -0.0096(7) -0.0063(6)
C28 0.0244(9) 0.0126(6) 0.0174(8) -0.0032(6) -0.0089(7) -0.0037(6)
C29 0.0165(8) 0.0152(7) 0.0147(8) -0.0037(5) -0.0047(6) -0.0008(6)
C30 0.0151(7) 0.0133(6) 0.0139(7) -0.0013(5) -0.0063(6) -0.0039(5)
F26 0.0129(5) 0.0201(5) 0.0263(6) -0.0080(4) -0.0078(5) -0.0017(4)
F27 0.0232(6) 0.0211(5) 0.0299(7) -0.0050(5) -0.0149(5) -0.0083(5)
F28 0.0316(7) 0.0180(5) 0.0276(7) -0.0114(5) -0.0134(6) -0.0017(5)
F29 0.0198(6) 0.0200(5) 0.0236(6) -0.0083(4) -0.0054(5) 0.0026(4)
F30 0.0134(5) 0.0212(5) 0.0224(6) -0.0063(4) -0.0062(4) -0.0037(4)
C31 0.0138(7) 0.0119(6) 0.0129(7) -0.0014(5) -0.0058(6) -0.0028(5)
C32 0.0150(7) 0.0127(6) 0.0141(7) -0.0030(5) -0.0053(6) -0.0026(5)
C33 0.0142(7) 0.0157(7) 0.0131(7) -0.0011(5) -0.0041(6) -0.0021(6)
C34 0.0142(7) 0.0132(6) 0.0182(8) 0.0017(5) -0.0064(6) -0.0048(5)
C35 0.0178(8) 0.0137(6) 0.0167(8) -0.0030(5) -0.0080(7) -0.0040(6)
C36 0.0151(7) 0.0152(7) 0.0125(7) -0.0031(5) -0.0047(6) -0.0032(6)
F32 0.0266(6) 0.0156(5) 0.0136(5) -0.0044(4) -0.0042(5) -0.0073(4)
F33 0.0235(6) 0.0205(5) 0.0135(5) -0.0012(4) -0.0010(5) -0.0054(4)
F34 0.0194(6) 0.0158(5) 0.0229(6) 0.0035(4) -0.0063(5) -0.0079(4)
F35 0.0288(6) 0.0151(5) 0.0246(6) -0.0045(4) -0.0109(5) -0.0077(4)
F36 0.0247(6) 0.0184(5) 0.0138(5) -0.0047(4) -0.0052(5) -0.0056(4)
Cl1X 0.0808(6) 0.0443(4) 0.0550(5) 0.0140(3) -0.0234(5) -0.0343(4)
Cl2X 0.0579(5) 0.0709(6) 0.0795(7) -0.0526(5) 0.0299(5) -0.0380(4)

loop_
_atom_type_symbol
_atom_type_description
_atom_type_scat_dispersion_real
_atom_type_scat_dispersion_imag
_atom_type_scat_source
C C 0.0033 0.0016 'International Tables Vol C Tables 4.2.6.8 and 6.1.1.4'
H H 0.0000 0.0000 'International Tables Vol C Tables 4.2.6.8 and 6.1.1.4'
B B 0.0013 0.0007 'International Tables Vol C Tables 4.2.6.8 and 6.1.1.4'
Cl Cl 0.1484 0.1585 'International Tables Vol C Tables 4.2.6.8 and 6.1.1.4'
F F 0.0171 0.0103 'International Tables Vol C Tables 4.2.6.8 and 6.1.1.4'
N N 0.0061 0.0033 'International Tables Vol C Tables 4.2.6.8 and 6.1.1.4'
O O 0.0106 0.0060 'International Tables Vol C Tables 4.2.6.8 and 6.1.1.4'
Re Re -1.0185 7.2310 'International Tables Vol C Tables 4.2.6.8 and 6.1.1.4'

loop_
_geom_angle_atom_site_label_1
_geom_angle_atom_site_label_2
_geom_angle_atom_site_label_3
_geom_angle
O1 Re1 N3 123.17(6)
O1 Re1 N1 119.24(6)
N3 Re1 N1 117.53(7)
O1 Re1 C1 101.68(7)
N3 Re1 C1 84.79(7)
N1 Re1 C1 85.51(7)
O1 Re1 N2 110.70(6)
N3 Re1 N2 77.90(6)
N1 Re1 N2 78.75(6)
C1 Re1 N2 147.63(6)
B1 O1 Re1 169.81(12)
Re1 C1 H1A 109.5
Re1 C1 H1B 109.5
H1A C1 H1B 109.5
Re1 C1 H1C 109.5
H1A C1 H1C 109.5
H1B C1 H1C 109.5
C2 N1 C8 113.05(14)
C2 N1 Re1 126.65(12)
C8 N1 Re1 120.19(12)
C9 N2 C11 112.47(14)
C9 N2 C10 109.72(14)
C11 N2 C10 108.92(15)
C9 N2 Re1 107.06(11)
C11 N2 Re1 109.18(11)
C10 N2 Re1 109.44(11)
C13 N3 C12 108.71(14)
C13 N3 Re1 128.68(13)
C12 N3 Re1 121.51(11)
C7 C2 C3 116.87(17)
C7 C2 N1 121.63(16)
C3 C2 N1 121.49(16)
F3 C3 C4 118.65(17)
F3 C3 C2 119.60(17)
C4 C3 C2 121.74(18)
F4 C4 C3 120.36(19)
F4 C4 C5 119.73(19)
C3 C4 C5 119.90(18)
F5 C5 C6 120.06(19)
F5 C5 C4 120.04(19)
C6 C5 C4 119.89(19)
F6 C6 C5 120.06(18)
F6 C6 C7 120.19(18)
C5 C6 C7 119.75(18)
F7 C7 C6 119.04(17)
F7 C7 C2 119.11(17)
C6 C7 C2 121.84(18)
N1 C8 C9 105.93(14)
N1 C8 H8A 110.5
C9 C8 H8A 110.5
N1 C8 H8B 110.5
C9 C8 H8B 110.5
H8A C8 H8B 108.7
N2 C9 C8 107.65(15)
N2 C9 H9A 110.2
C8 C9 H9A 110.2
N2 C9 H9B 110.2
C8 C9 H9B 110.2
H9A C9 H9B 108.5
N2 C10 H10A 109.5
N2 C10 H10B 109.5
H10A C10 H10B 109.5
N2 C10 H10C 109.5
H10A C10 H10C 109.5
H10B C10 H10C 109.5
N2 C11 C12 108.28(15)
N2 C11 H11A 110.0
C12 C11 H11A 110.0
N2 C11 H11B 110.0
C12 C11 H11B 110.0
H11A C11 H11B 108.4
N3 C12 C11 107.88(15)
N3 C12 H12A 110.1
C11 C12 H12A 110.1
N3 C12 H12B 110.1
C11 C12 H12B 110.1
H12A C12 H12B 108.4
C14 C13 C18 117.01(16)
C14 C13 N3 121.60(16)
C18 C13 N3 121.36(16)
F14 C14 C15 118.81(17)
F14 C14 C13 118.97(16)
C15 C14 C13 122.21(17)
F15 C15 C16 120.51(17)
F15 C15 C14 119.98(17)
C16 C15 C14 119.50(18)
F16 C16 C15 120.52(19)
F16 C16 C17 119.71(18)
C15 C16 C17 119.77(17)
F17 C17 C16 119.34(17)
F17 C17 C18 120.49(18)
C16 C17 C18 120.14(17)
F18 C18 C17 118.88(16)
F18 C18 C13 119.80(16)
C17 C18 C13 121.32(17)
O1 B1 C25 105.91(13)
O1 B1 C19 108.92(14)
C25 B1 C19 113.40(14)
O1 B1 C31 104.59(14)
C25 B1 C31 115.62(15)
C19 B1 C31 107.86(14)
C20 C19 C24 113.98(16)
C20 C19 B1 125.52(15)
C24 C19 B1 120.48(16)
F20 C20 C19 120.74(16)
F20 C20 C21 115.07(17)
C19 C20 C21 124.16(17)
F21 C21 C22 120.38(17)
F21 C21 C20 120.30(17)
C22 C21 C20 119.29(18)
F22 C22 C23 120.26(17)
F22 C22 C21 120.77(18)
C23 C22 C21 118.93(17)
F23 C23 C22 119.76(17)
F23 C23 C24 120.16(18)
C22 C23 C24 120.08(17)
F24 C24 C23 116.05(16)
F24 C24 C19 120.43(17)
C23 C24 C19 123.50(18)
C30 C25 C26 114.02(15)
C30 C25 B1 119.90(15)
C26 C25 B1 126.07(16)
F26 C26 C27 114.88(16)
F26 C26 C25 121.40(15)
C27 C26 C25 123.69(17)
F27 C27 C28 120.18(16)
F27 C27 C26 120.28(17)
C28 C27 C26 119.53(17)
F28 C28 C27 120.52(17)
F28 C28 C29 120.27(18)
C27 C28 C29 119.19(16)
F29 C29 C30 120.73(17)
F29 C29 C28 120.12(16)
C30 C29 C28 119.15(17)
F30 C30 C29 116.00(16)
F30 C30 C25 119.55(15)
C29 C30 C25 124.40(17)
C32 C31 C36 114.11(16)
C32 C31 B1 127.11(15)
C36 C31 B1 118.50(16)
F32 C32 C33 115.42(16)
F32 C32 C31 121.08(16)
C33 C32 C31 123.48(15)
F33 C33 C34 119.63(16)
F33 C33 C32 120.70(16)
C34 C33 C32 119.67(17)
F34 C34 C35 120.18(16)
F34 C34 C33 120.37(17)
C35 C34 C33 119.44(16)
F35 C35 C34 120.43(16)
F35 C35 C36 120.77(17)
C34 C35 C36 118.80(16)
F36 C36 C35 116.04(15)
F36 C36 C31 119.46(16)
C35 C36 C31 124.50(17)
Cl1X C1X Cl2X 113.39(16)
Cl1X C1X H1X1 108.9
Cl2X C1X H1X1 108.9
Cl1X C1X H1X2 108.9
Cl2X C1X H1X2 108.9
H1X1 C1X H1X2 107.7

loop_
_geom_bond_atom_site_label_1
_geom_bond_atom_site_label_2
_geom_bond_distance
Re1 O1 1.7514(13)
Re1 N3 1.9403(16)
Re1 N1 1.9437(15)
Re1 C1 2.1240(19)
Re1 N2 2.1630(17)
O1 B1 1.559(2)
C1 H1A 0.9800
C1 H1B 0.9800
C1 H1C 0.9800
N1 C2 1.414(2)
N1 C8 1.487(2)
N2 C9 1.484(2)
N2 C11 1.487(2)
N2 C10 1.490(2)
N3 C13 1.420(2)
N3 C12 1.490(2)
C2 C7 1.391(3)
C2 C3 1.393(3)
C3 F3 1.335(2)
C3 C4 1.378(3)
C4 F4 1.338(2)
C4 C5 1.378(3)
C5 F5 1.340(2)
C5 C6 1.376(3)
C6 F6 1.344(2)
C6 C7 1.381(3)
C7 F7 1.342(2)
C8 C9 1.512(3)
C8 H8A 0.9900
C8 H8B 0.9900
C9 H9A 0.9900
C9 H9B 0.9900
C10 H10A 0.9800
C10 H10B 0.9800
C10 H10C 0.9800
C11 C12 1.505(3)
C11 H11A 0.9900
C11 H11B 0.9900
C12 H12A 0.9900
C12 H12B 0.9900
C13 C14 1.390(3)
C13 C18 1.393(2)
C14 F14 1.343(2)
C14 C15 1.380(3)
C15 F15 1.331(2)
C15 C16 1.379(3)
C16 F16 1.335(2)
C16 C17 1.381(3)
C17 F17 1.338(2)
C17 C18 1.383(3)
C18 F18 1.334(2)
B1 C25 1.628(2)
B1 C19 1.635(3)
B1 C31 1.638(3)
C19 C20 1.382(3)
C19 C24 1.395(2)
C20 F20 1.350(2)
C20 C21 1.396(3)
C21 F21 1.337(2)
C21 C22 1.376(3)
C22 F22 1.338(2)
C22 C23 1.374(3)
C23 F23 1.341(2)
C23 C24 1.387(3)
C24 F24 1.339(2)
C25 C30 1.388(3)
C25 C26 1.392(2)
C26 F26 1.351(2)
C26 C27 1.386(2)
C27 F27 1.337(2)
C27 C28 1.381(3)
C28 F28 1.341(2)
C28 C29 1.382(3)
C29 F29 1.338(2)
C29 C30 1.381(2)
C30 F30 1.352(2)
C31 C32 1.388(3)
C31 C36 1.393(2)
C32 F32 1.349(2)
C32 C33 1.386(3)
C33 F33 1.335(2)
C33 C34 1.381(3)
C34 F34 1.335(2)
C34 C35 1.379(3)
C35 F35 1.336(2)
C35 C36 1.382(3)
C36 F36 1.348(2)
C1X Cl1X 1.728(3)
C1X Cl2X 1.756(3)
C1X H1X1 0.9900
C1X H1X2 0.9900

loop_
_geom_torsion_atom_site_label_1
_geom_torsion_atom_site_label_2
_geom_torsion_atom_site_label_3
_geom_torsion_atom_site_label_4
_geom_torsion
N3 Re1 O1 B1 -34.6(7)
N1 Re1 O1 B1 142.6(6)
C1 Re1 O1 B1 -126.0(6)
N2 Re1 O1 B1 54.2(6)
O1 Re1 N1 C2 75.38(16)
N3 Re1 N1 C2 -107.23(15)
C1 Re1 N1 C2 -25.49(15)
N2 Re1 N1 C2 -177.06(15)
O1 Re1 N1 C8 -108.58(14)
N3 Re1 N1 C8 68.80(15)
C1 Re1 N1 C8 150.54(14)
N2 Re1 N1 C8 -1.03(13)
O1 Re1 N2 C9 143.73(11)
N3 Re1 N2 C9 -95.12(11)
N1 Re1 N2 C9 26.52(11)
C1 Re1 N2 C9 -35.90(17)
O1 Re1 N2 C11 -94.26(12)
N3 Re1 N2 C11 26.89(11)
N1 Re1 N2 C11 148.53(12)
C1 Re1 N2 C11 86.11(16)
O1 Re1 N2 C10 24.88(13)
N3 Re1 N2 C10 146.02(13)
N1 Re1 N2 C10 -92.33(12)
C1 Re1 N2 C10 -154.75(13)
O1 Re1 N3 C13 -92.93(16)
N1 Re1 N3 C13 89.80(16)
C1 Re1 N3 C13 7.63(15)
N2 Re1 N3 C13 160.11(16)
O1 Re1 N3 C12 100.52(14)
N1 Re1 N3 C12 -76.75(15)
C1 Re1 N3 C12 -158.92(14)
N2 Re1 N3 C12 -6.44(13)
C8 N1 C2 C7 -71.3(2)
Re1 N1 C2 C7 104.98(18)
C8 N1 C2 C3 108.67(19)
Re1 N1 C2 C3 -75.1(2)
C7 C2 C3 F3 179.68(16)
N1 C2 C3 F3 -0.3(3)
C7 C2 C3 C4 -0.3(3)
N1 C2 C3 C4 179.74(17)
F3 C3 C4 F4 -1.0(3)
C2 C3 C4 F4 178.99(18)
F3 C3 C4 C5 179.72(18)
C2 C3 C4 C5 -0.3(3)
F4 C4 C5 F5 0.4(3)
C3 C4 C5 F5 179.66(18)
F4 C4 C5 C6 -178.71(18)
C3 C4 C5 C6 0.6(3)
F5 C5 C6 F6 0.5(3)
C4 C5 C6 F6 179.60(18)
F5 C5 C6 C7 -179.34(17)
C4 C5 C6 C7 -0.3(3)
F6 C6 C7 F7 0.9(3)
C5 C6 C7 F7 -179.27(17)
F6 C6 C7 C2 179.78(17)
C5 C6 C7 C2 -0.4(3)
C3 C2 C7 F7 179.54(16)
N1 C2 C7 F7 -0.5(3)
C3 C2 C7 C6 0.6(3)
N1 C2 C7 C6 -179.41(17)
C2 N1 C8 C9 152.52(15)
Re1 N1 C8 C9 -24.02(19)
C11 N2 C9 C8 -166.47(15)
C10 N2 C9 C8 72.13(19)
Re1 N2 C9 C8 -46.54(15)
N1 C8 C9 N2 45.27(19)
C9 N2 C11 C12 76.71(19)
C10 N2 C11 C12 -161.44(15)
Re1 N2 C11 C12 -41.98(17)
C13 N3 C12 C11 176.07(15)
Re1 N3 C12 C11 -15.0(2)
N2 C11 C12 N3 36.5(2)
C12 N3 C13 C14 79.5(2)
Re1 N3 C13 C14 -88.4(2)
C12 N3 C13 C18 -98.5(2)
Re1 N3 C13 C18 93.6(2)
C18 C13 C14 F14 179.57(17)
N3 C13 C14 F14 1.4(3)
C18 C13 C14 C15 -1.7(3)
N3 C13 C14 C15 -179.85(18)
F14 C14 C15 F15 2.0(3)
C13 C14 C15 F15 -176.75(18)
F14 C14 C15 C16 -178.69(18)
C13 C14 C15 C16 2.6(3)
F15 C15 C16 F16 -1.6(3)
C14 C15 C16 F16 179.08(18)
F15 C15 C16 C17 177.99(18)
C14 C15 C16 C17 -1.4(3)
F16 C16 C17 F17 0.5(3)
C15 C16 C17 F17 -179.04(18)
F16 C16 C17 C18 178.92(18)
C15 C16 C17 C18 -0.7(3)
F17 C17 C18 F18 0.7(3)
C16 C17 C18 F18 -177.69(18)
F17 C17 C18 C13 179.90(18)
C16 C17 C18 C13 1.5(3)
C14 C13 C18 F18 178.86(17)
N3 C13 C18 F18 -3.0(3)
C14 C13 C18 C17 -0.4(3)
N3 C13 C18 C17 177.78(18)
Re1 O1 B1 C25 51.0(7)
Re1 O1 B1 C19 173.3(6)
Re1 O1 B1 C31 -71.6(7)
O1 B1 C19 C20 -27.7(2)
C25 B1 C19 C20 89.9(2)
C31 B1 C19 C20 -140.69(17)
O1 B1 C19 C24 154.29(15)
C25 B1 C19 C24 -88.1(2)
C31 B1 C19 C24 41.3(2)
C24 C19 C20 F20 175.56(16)
B1 C19 C20 F20 -2.5(3)
C24 C19 C20 C21 -2.4(3)
B1 C19 C20 C21 179.52(17)
F20 C20 C21 F21 0.8(3)
C19 C20 C21 F21 178.87(17)
F20 C20 C21 C22 -177.39(17)
C19 C20 C21 C22 0.7(3)
F21 C21 C22 F22 0.6(3)
C20 C21 C22 F22 178.82(16)
F21 C21 C22 C23 -177.10(17)
C20 C21 C22 C23 1.1(3)
F22 C22 C23 F23 0.5(3)
C21 C22 C23 F23 178.20(17)
F22 C22 C23 C24 -178.69(17)
C21 C22 C23 C24 -1.0(3)
F23 C23 C24 F24 -1.9(3)
C22 C23 C24 F24 177.30(17)
F23 C23 C24 C19 179.89(17)
C22 C23 C24 C19 -0.9(3)
C20 C19 C24 F24 -175.66(16)
B1 C19 C24 F24 2.6(3)
C20 C19 C24 C23 2.5(3)
B1 C19 C24 C23 -179.28(17)
O1 B1 C25 C30 -53.6(2)
C19 B1 C25 C30 -172.96(16)
C31 B1 C25 C30 61.7(2)
O1 B1 C25 C26 127.66(18)
C19 B1 C25 C26 8.3(3)
C31 B1 C25 C26 -117.1(2)
C30 C25 C26 F26 -179.48(16)
B1 C25 C26 F26 -0.7(3)
C30 C25 C26 C27 -1.4(3)
B1 C25 C26 C27 177.41(17)
F26 C26 C27 F27 0.1(3)
C25 C26 C27 F27 -178.02(17)
F26 C26 C27 C28 178.83(17)
C25 C26 C27 C28 0.7(3)
F27 C27 C28 F28 0.9(3)
C26 C27 C28 F28 -177.76(17)
F27 C27 C28 C29 179.49(17)
C26 C27 C28 C29 0.8(3)
F28 C28 C29 F29 -1.9(3)
C27 C28 C29 F29 179.53(17)
F28 C28 C29 C30 177.20(17)
C27 C28 C29 C30 -1.4(3)
F29 C29 C30 F30 2.3(3)
C28 C29 C30 F30 -176.83(16)
F29 C29 C30 C25 179.64(17)
C28 C29 C30 C25 0.5(3)
C26 C25 C30 F30 178.09(16)
B1 C25 C30 F30 -0.8(2)
C26 C25 C30 C29 0.8(3)
B1 C25 C30 C29 -178.08(17)
O1 B1 C31 C32 127.09(18)
C25 B1 C31 C32 11.1(3)
C19 B1 C31 C32 -117.06(19)
O1 B1 C31 C36 -59.33(19)
C25 B1 C31 C36 -175.37(15)
C19 B1 C31 C36 56.5(2)
C36 C31 C32 F32 -178.38(16)
B1 C31 C32 F32 -4.6(3)
C36 C31 C32 C33 -0.1(3)
B1 C31 C32 C33 173.76(17)
F32 C32 C33 F33 -2.2(2)
C31 C32 C33 F33 179.39(16)
F32 C32 C33 C34 177.78(16)
C31 C32 C33 C34 -0.6(3)
F33 C33 C34 F34 0.0(3)
C32 C33 C34 F34 179.99(16)
F33 C33 C34 C35 -179.32(16)
C32 C33 C34 C35 0.7(3)
F34 C34 C35 F35 -0.1(3)
C33 C34 C35 F35 179.13(16)
F34 C34 C35 C36 -179.38(16)
C33 C34 C35 C36 -0.1(3)
F35 C35 C36 F36 -0.5(3)
C34 C35 C36 F36 178.69(16)
F35 C35 C36 C31 -179.88(17)
C34 C35 C36 C31 -0.6(3)
C32 C31 C36 F36 -178.61(15)
B1 C31 C36 F36 7.0(2)
C32 C31 C36 C35 0.7(3)
B1 C31 C36 C35 -173.69(17)
